data_7249763
loop_
_publ_author_name
'Montoli, Arianna'
'Dimasi, Alessandro'
'Guarnaccia, Miriana'
'Citarella, Andrea'
'Ronchi, Paolo'
'Blasi, Delia'
'Rossi, Sergio'
'Passarella, Daniele'
'Fasano, Valerio'

_publ_section_title
;
 Mechanistic insights into the base-mediated deuteration of pyridyl
 phosphonium and ammonium salts
;
_journal_issue 2
_journal_name_full 'RSC Advances'
_journal_page_first 870
_journal_page_last 874
_journal_paper_doi 10.1039/D4RA07557A
_journal_volume 15
_journal_year 2025
_chemical_formula_moiety 'C41 H32 N P2, C1 F3 O3 S1'
_chemical_formula_sum 'C42 H32 F3 N O3 P2 S'
_chemical_formula_weight 749.68
_space_group_crystal_system monoclinic
_space_group_IT_number 15
_space_group_name_Hall '-C 2yc'
_space_group_name_H-M_alt 'C 1 2/c 1'
_atom_sites_solution_hydrogens geom
_atom_sites_solution_primary direct
_atom_sites_solution_secondary difmap
_audit_creation_date 2024-05-01
_audit_creation_method
;
Olex2 1.5
(compiled 2023.08.24 svn.re1ec1418 for OlexSys, GUI svn.r6817)
;
_audit_update_record
;
2024-05-01 deposited with the CCDC.	2025-01-07 downloaded from the CCDC.
;
_cell_angle_alpha 90
_cell_angle_beta 114.318(7)
_cell_angle_gamma 90
_cell_formula_units_Z 8
_cell_length_a 25.4662(14)
_cell_length_b 13.0867(5)
_cell_length_c 24.1761(14)
_cell_measurement_reflns_used 11959
_cell_measurement_temperature 293(2)
_cell_measurement_theta_max 34.4600
_cell_measurement_theta_min 2.8120
_cell_volume 7342.3(8)
_computing_cell_refinement 'CrysAlisPro 1.171.43.90 (Rigaku OD, 2023)'
_computing_data_collection 'CrysAlisPro system (CCD 42.72a 64-bit (release 07-10-2022))'
_computing_data_reduction 'CrysAlisPro 1.171.43.90 (Rigaku OD, 2023)'
_computing_molecular_graphics 'Olex2 1.5 (Dolomanov et al., 2009)'
_computing_publication_material 'Olex2 1.5 (Dolomanov et al., 2009)'
_computing_structure_refinement 'SHELXL 2018/3 (Sheldrick, 2015)'
_diffrn_ambient_temperature 293(2)
_diffrn_detector 'Hybrid Pixel Array Detector'
_diffrn_detector_area_resol_mean 10.0000
_diffrn_detector_type HyPix
_diffrn_measured_fraction_theta_full 0.998
_diffrn_measured_fraction_theta_max 0.922
_diffrn_measurement_details
;
List of Runs (angles in degrees, time in seconds):

  # Type    Start    End  Width  t~exp~   \w     \q     \k     \f   Frames
#--------------------------------------------------------------------------
  1  \w     -2.00  59.00   0.50   20.00    --    0.39-104.00  22.00  122
  2  \w    -92.00 -16.00   0.50   20.00    --  -34.63 104.00 124.00  152
  3  \w     -3.00  85.00   0.50   20.00    --   35.41-104.00  22.00  176
  4  \w    -23.00   2.00   0.50   20.00    --  -34.63 -99.00 -90.00   50
  5  \w    -20.00  14.00   0.50   20.00    --  -34.63 -99.00-150.00   68
  6  \w     43.00  82.00   0.50   20.00    --   35.41 178.00-180.00   78
  7  \w    -56.00  -3.00   0.50   20.00    --   35.41 -19.00 -60.00  106
  8  \w    -48.00  -3.00   0.50   20.00    --   35.41 -19.00  60.00   90
  9  \w    -25.00   4.00   0.50   20.00    --   35.41 -19.00 120.00   58
 10  \w    -52.00  21.00   0.50   20.00    --   35.41 -37.00 -90.00  146
;
_diffrn_measurement_device 'four-circle diffractometer'
_diffrn_measurement_device_type 'XtaLAB Synergy, Single source at offset/far, HyPix'
_diffrn_measurement_method '\w scans'
_diffrn_orient_matrix_type 'CrysAlisPro convention (1999,Acta A55,543-557)'
_diffrn_orient_matrix_UB_11 0.0194561000
_diffrn_orient_matrix_UB_12 0.0149677000
_diffrn_orient_matrix_UB_13 0.0295740000
_diffrn_orient_matrix_UB_21 -0.0118327000
_diffrn_orient_matrix_UB_22 0.0499809000
_diffrn_orient_matrix_UB_23 -0.0054987000
_diffrn_orient_matrix_UB_31 -0.0203936000
_diffrn_orient_matrix_UB_32 -0.0146495000
_diffrn_orient_matrix_UB_33 0.0115028000
_diffrn_radiation_monochromator mirror
_diffrn_radiation_probe x-ray
_diffrn_radiation_type 'Mo K\a'
_diffrn_radiation_wavelength 0.71073
_diffrn_reflns_av_R_equivalents 0.0705
_diffrn_reflns_av_unetI/netI 0.1114
_diffrn_reflns_Laue_measured_fraction_full 0.998
_diffrn_reflns_Laue_measured_fraction_max 0.922
_diffrn_reflns_limit_h_max 39
_diffrn_reflns_limit_h_min -39
_diffrn_reflns_limit_k_max 20
_diffrn_reflns_limit_k_min -20
_diffrn_reflns_limit_l_max 37
_diffrn_reflns_limit_l_min -34
_diffrn_reflns_number 45399
_diffrn_reflns_point_group_measured_fraction_full 0.998
_diffrn_reflns_point_group_measured_fraction_max 0.922
_diffrn_reflns_theta_full 25.242
_diffrn_reflns_theta_max 34.862
_diffrn_reflns_theta_min 2.819
_diffrn_source 'micro-focus sealed X-ray tube'
_diffrn_source_type 'PhotonJet (Mo) X-ray Source'
_exptl_absorpt_coefficient_mu 0.232
_exptl_absorpt_correction_T_max 1.000
_exptl_absorpt_correction_T_min 0.433
_exptl_absorpt_correction_type gaussian
_exptl_absorpt_process_details
;
CrysAlisPro 1.171.43.90 (Rigaku Oxford Diffraction, 2023)
Numerical absorption correction based on gaussian integration over
a multifaceted crystal model
Empirical absorption correction using spherical harmonics,
implemented in SCALE3 ABSPACK scaling algorithm.
;
_exptl_crystal_colour 'clear brown'
_exptl_crystal_colour_lustre clear
_exptl_crystal_colour_primary brown
_exptl_crystal_density_diffrn 1.356
_exptl_crystal_description plate
_exptl_crystal_F_000 3104
_exptl_crystal_size_max 0.45
_exptl_crystal_size_mid 0.22
_exptl_crystal_size_min 0.08
_refine_diff_density_max 0.453
_refine_diff_density_min -0.265
_refine_diff_density_rms 0.050
_refine_ls_extinction_method none
_refine_ls_goodness_of_fit_ref 0.966
_refine_ls_hydrogen_treatment constr
_refine_ls_matrix_type full
_refine_ls_number_parameters 542
_refine_ls_number_reflns 14751
_refine_ls_number_restraints 247
_refine_ls_restrained_S_all 0.983
_refine_ls_R_factor_all 0.2089
_refine_ls_R_factor_gt 0.0674
_refine_ls_shift/su_max 0.001
_refine_ls_shift/su_mean 0.000
_refine_ls_structure_factor_coef Fsqd
_refine_ls_weighting_details 'w=1/[\s^2^(Fo^2^)+(0.0851P)^2^] where P=(Fo^2^+2Fc^2^)/3'
_refine_ls_weighting_scheme calc
_refine_ls_wR_factor_gt 0.1542
_refine_ls_wR_factor_ref 0.2072
_reflns_Friedel_coverage 0.000
_reflns_number_gt 5143
_reflns_number_total 14751
_reflns_threshold_expression 'I > 2\s(I)'
_cod_data_source_file d4ra07557a2.cif
_cod_data_source_block gwl_dppbe_xx1
_cod_original_cell_volume 7342.3(7)
_cod_database_code 7249763
_shelx_shelxl_version_number 2018/3
_chemical_oxdiff_formula C42H33F3NO3P2S
_shelx_space_group_comment
;
The symmetry employed for this shelxl refinement is uniquely defined
by the following loop, which should always be used as a source of
symmetry information in preference to the above space-group names.
They are only intended as comments.
;
_shelx_estimated_absorpt_t_max 0.982
_shelx_estimated_absorpt_t_min 0.903
_olex2_refinement_description
;
1. Fixed Uiso
 At 1.2 times of:
  All C(H) groups
2. Uiso/Uaniso restraints and constraints
S1 \\sim F1 \\sim F2 \\sim F3 \\sim O1 \\sim O2 \\sim O3 \\sim C42 \\sim S1A
\\sim O2A \\sim F2A \\sim F3A \\sim O3A \\sim O1A \\sim F1A \\sim C42A: within
2A with sigma of 0.01 and sigma for terminal atoms of 0.02 within 2A
3. Same fragment restrains
{S1, F1, F2, F3, O1, O2, O3, C42} sigma for 1-2: 0.02, 1-3: 0.04
as in
{S1A, F1A, F2A, F3A, O1A, O2A, O3A, C42A}
4. Others
 Sof(S1A)=Sof(F1A)=Sof(F2A)=Sof(F3A)=Sof(O1A)=Sof(O2A)=Sof(O3A)=Sof(C42A)=1-
 FVAR(1)
 Sof(S1)=Sof(F1)=Sof(F2)=Sof(F3)=Sof(O1)=Sof(O2)=Sof(O3)=Sof(C42)=FVAR(1)
5.a Aromatic/amide H refined with riding coordinates:
 C1(H1), C2(H2), C4(H4), C7(H7), C8(H8), C9(H9), C10(H10), C11(H11), C14(H14),
 C15(H15), C16(H16), C17(H17), C19(H19), C20(H20), C21(H21), C22(H22), C23(H23),
  C25(H25), C26(H26), C27(H27), C28(H28), C29(H29), C31(H31), C32(H32),
 C33(H33), C34(H34), C35(H35), C37(H37), C38(H38), C39(H39), C40(H40), C41(H41)
;
_olex2_submission_special_instructions 'No special instructions were received'
_oxdiff_exptl_absorpt_empirical_details
;
Empirical correction (ABSPACK) includes:
- Absorption correction using spherical harmonics
- Frame scaling
;
_oxdiff_exptl_absorpt_empirical_full_max 1.580
_oxdiff_exptl_absorpt_empirical_full_min 0.668

loop_
_space_group_symop_operation_xyz
'x, y, z'
'-x, y, -z+1/2'
'x+1/2, y+1/2, z'
'-x+1/2, y+1/2, -z+1/2'
'-x, -y, -z'
'x, -y, z-1/2'
'-x+1/2, -y+1/2, -z'
'x+1/2, -y+1/2, z-1/2'

loop_
_atom_site_label
_atom_site_type_symbol
_atom_site_fract_x
_atom_site_fract_y
_atom_site_fract_z
_atom_site_U_iso_or_equiv
_atom_site_adp_type
_atom_site_occupancy
_atom_site_site_symmetry_order
_atom_site_calc_flag
_atom_site_refinement_flags_posn
_atom_site_refinement_flags_adp
_atom_site_refinement_flags_occupancy
_atom_site_disorder_assembly
_atom_site_disorder_group
P1 P 0.40899(2) 0.65394(5) 0.50460(3) 0.04484(16) Uani 1 1 d . . . . .
P2 P 0.48473(3) 0.85774(5) 0.57197(3) 0.05215(18) Uani 1 1 d . . . . .
N004 N 0.28329(8) 0.87514(17) 0.53401(10) 0.0572(5) Uani 1 1 d . . . . .
C1 C 0.29506(10) 0.8835(2) 0.48551(12) 0.0597(6) Uani 1 1 d . . . . .
H1 H 0.277043 0.935524 0.457984 0.072 Uiso 1 1 calc R U . . .
C2 C 0.33229(10) 0.8201(2) 0.47335(12) 0.0530(6) Uani 1 1 d . . . . .
H2 H 0.338964 0.828586 0.438594 0.064 Uiso 1 1 calc R U . . .
C3 C 0.35923(9) 0.74364(18) 0.51451(10) 0.0457(5) Uani 1 1 d . . . . .
C4 C 0.34825(9) 0.73445(18) 0.56585(11) 0.0483(5) Uani 1 1 d . . . . .
H4 H 0.366622 0.684308 0.594604 0.058 Uiso 1 1 calc R U . . .
C5 C 0.30940(9) 0.80112(19) 0.57391(11) 0.0504(6) Uani 1 1 d . . . . .
C6 C 0.29513(10) 0.7942(2) 0.62777(11) 0.0559(6) Uani 1 1 d . . . . .
C7 C 0.30366(11) 0.7058(2) 0.66166(12) 0.0654(7) Uani 1 1 d . . . . .
H7 H 0.319177 0.648583 0.651133 0.078 Uiso 1 1 calc R U . . .
C8 C 0.28937(12) 0.7012(3) 0.71129(13) 0.0765(9) Uani 1 1 d . . . . .
H8 H 0.295042 0.641114 0.733517 0.092 Uiso 1 1 calc R U . . .
C9 C 0.26688(13) 0.7857(3) 0.72735(15) 0.0844(10) Uani 1 1 d . . . . .
H9 H 0.257520 0.783127 0.760665 0.101 Uiso 1 1 calc R U . . .
C10 C 0.25822(13) 0.8743(3) 0.69389(16) 0.0836(10) Uani 1 1 d . . . . .
H10 H 0.242967 0.931454 0.704877 0.100 Uiso 1 1 calc R U . . .
C11 C 0.27185(11) 0.8794(2) 0.64450(13) 0.0689(7) Uani 1 1 d . . . . .
H11 H 0.265570 0.939599 0.622209 0.083 Uiso 1 1 calc R U . . .
C12 C 0.46946(9) 0.64328(17) 0.57723(10) 0.0442(5) Uani 1 1 d . . . . .
C13 C 0.50110(9) 0.73021(18) 0.60794(11) 0.0479(5) Uani 1 1 d . . . . .
C14 C 0.54730(10) 0.7140(2) 0.66373(12) 0.0589(6) Uani 1 1 d . . . . .
H14 H 0.569712 0.769345 0.684429 0.071 Uiso 1 1 calc R U . . .
C15 C 0.56057(12) 0.6172(2) 0.68906(13) 0.0681(7) Uani 1 1 d . . . . .
H15 H 0.590999 0.608780 0.726872 0.082 Uiso 1 1 calc R U . . .
C16 C 0.52953(12) 0.5345(2) 0.65912(12) 0.0653(7) Uani 1 1 d . . . . .
H16 H 0.538976 0.469721 0.676165 0.078 Uiso 1 1 calc R U . . .
C17 C 0.48369(10) 0.54723(19) 0.60304(11) 0.0532(6) Uani 1 1 d . . . . .
H17 H 0.462361 0.490719 0.582618 0.064 Uiso 1 1 calc R U . . .
C18 C 0.37317(9) 0.53322(18) 0.48082(11) 0.0495(6) Uani 1 1 d . . . . .
C19 C 0.38109(13) 0.4761(2) 0.43646(14) 0.0699(8) Uani 1 1 d . . . . .
H19 H 0.407016 0.498351 0.420970 0.084 Uiso 1 1 calc R U . . .
C20 C 0.35100(15) 0.3869(2) 0.41523(16) 0.0843(10) Uani 1 1 d . . . . .
H20 H 0.355864 0.350069 0.384768 0.101 Uiso 1 1 calc R U . . .
C21 C 0.31365(14) 0.3521(2) 0.43905(16) 0.0811(9) Uani 1 1 d . . . . .
H21 H 0.293295 0.291722 0.424613 0.097 Uiso 1 1 calc R U . . .
C22 C 0.30638(12) 0.4058(2) 0.48382(15) 0.0737(8) Uani 1 1 d . . . . .
H22 H 0.281659 0.381479 0.500352 0.088 Uiso 1 1 calc R U . . .
C23 C 0.33562(10) 0.4959(2) 0.50440(12) 0.0575(6) Uani 1 1 d . . . . .
H23 H 0.330181 0.532402 0.534621 0.069 Uiso 1 1 calc R U . . .
C24 C 0.43211(10) 0.69250(18) 0.44703(11) 0.0500(5) Uani 1 1 d . . . . .
C25 C 0.49061(11) 0.70226(19) 0.46103(12) 0.0578(6) Uani 1 1 d . . . . .
H25 H 0.517734 0.689884 0.500307 0.069 Uiso 1 1 calc R U . . .
C26 C 0.50803(15) 0.7302(2) 0.41657(16) 0.0748(9) Uani 1 1 d . . . . .
H26 H 0.547103 0.738518 0.426237 0.090 Uiso 1 1 calc R U . . .
C27 C 0.46919(18) 0.7460(2) 0.35877(17) 0.0837(10) Uani 1 1 d . . . . .
H27 H 0.481716 0.765177 0.329174 0.100 Uiso 1 1 calc R U . . .
C28 C 0.41091(17) 0.7336(2) 0.34365(14) 0.0811(9) Uani 1 1 d . . . . .
H28 H 0.384331 0.743569 0.303845 0.097 Uiso 1 1 calc R U . . .
C29 C 0.39230(13) 0.7062(2) 0.38784(12) 0.0653(7) Uani 1 1 d . . . . .
H29 H 0.353221 0.697131 0.377830 0.078 Uiso 1 1 calc R U . . .
C30 C 0.44960(10) 0.9253(2) 0.61353(12) 0.0569(6) Uani 1 1 d . . . . .
C31 C 0.44741(12) 0.8925(3) 0.66716(14) 0.0755(8) Uani 1 1 d . . . . .
H31 H 0.465577 0.832207 0.685555 0.091 Uiso 1 1 calc R U . . .
C32 C 0.41790(16) 0.9505(4) 0.69292(18) 0.1002(12) Uani 1 1 d . . . . .
H32 H 0.416182 0.928096 0.728648 0.120 Uiso 1 1 calc R U . . .
C33 C 0.39135(17) 1.0394(4) 0.6674(2) 0.1062(13) Uani 1 1 d . . . . .
H33 H 0.372584 1.078060 0.685998 0.127 Uiso 1 1 calc R U . . .
C34 C 0.39246(16) 1.0716(3) 0.6140(2) 0.1068(13) Uani 1 1 d . . . . .
H34 H 0.374135 1.131997 0.596018 0.128 Uiso 1 1 calc R U . . .
C35 C 0.42094(14) 1.0139(2) 0.58669(17) 0.0830(9) Uani 1 1 d . . . . .
H35 H 0.420736 1.035154 0.549893 0.100 Uiso 1 1 calc R U . . .
C36 C 0.55748(10) 0.91432(19) 0.60279(12) 0.0536(6) Uani 1 1 d . . . . .
C37 C 0.57789(12) 0.9819(2) 0.65009(13) 0.0653(7) Uani 1 1 d . . . . .
H37 H 0.553976 1.003674 0.668236 0.078 Uiso 1 1 calc R U . . .
C38 C 0.63421(12) 1.0183(2) 0.67133(15) 0.0772(8) Uani 1 1 d . . . . .
H38 H 0.647774 1.064080 0.703610 0.093 Uiso 1 1 calc R U . . .
C39 C 0.66950(12) 0.9868(2) 0.64472(15) 0.0752(8) Uani 1 1 d . . . . .
H39 H 0.707133 1.010962 0.659004 0.090 Uiso 1 1 calc R U . . .
C40 C 0.64973(13) 0.9204(3) 0.59756(16) 0.0829(9) Uani 1 1 d . . . . .
H40 H 0.673839 0.898249 0.579722 0.100 Uiso 1 1 calc R U . . .
C41 C 0.59372(13) 0.8859(2) 0.57615(14) 0.0752(8) Uani 1 1 d . . . . .
H41 H 0.580053 0.842230 0.542848 0.090 Uiso 1 1 calc R U . . .
S1 S 0.32232(4) 0.38332(10) 0.67198(4) 0.0670(4) Uani 0.853(3) 1 d D U P A 1
F1 F 0.41032(16) 0.4839(3) 0.67441(18) 0.1435(15) Uani 0.853(3) 1 d D U P A 1
F2 F 0.39748(13) 0.3448(3) 0.62707(13) 0.1026(9) Uani 0.853(3) 1 d D U P A 1
F3 F 0.43252(12) 0.3478(3) 0.72277(14) 0.1299(13) Uani 0.853(3) 1 d D U P A 1
O1 O 0.31060(19) 0.2778(4) 0.6740(3) 0.1172(16) Uani 0.853(3) 1 d D U P A 1
O2 O 0.3268(2) 0.4394(6) 0.72453(18) 0.0923(15) Uani 0.853(3) 1 d D U P A 1
O3 O 0.2889(2) 0.4280(6) 0.6150(3) 0.119(2) Uani 0.853(3) 1 d D U P A 1
C42 C 0.39288(15) 0.3861(3) 0.67364(17) 0.0715(9) Uani 0.853(3) 1 d D U P A 1
S1A S 0.3376(4) 0.4428(7) 0.6665(4) 0.101(2) Uani 0.147(3) 1 d D U P A 2
F1A F 0.4144(7) 0.2878(13) 0.7063(7) 0.101(4) Uani 0.147(3) 1 d D U P A 2
F2A F 0.3676(8) 0.3013(13) 0.6125(7) 0.095(4) Uani 0.147(3) 1 d D U P A 2
F3A F 0.3346(9) 0.2550(17) 0.6834(12) 0.112(5) Uani 0.147(3) 1 d D U P A 2
O1A O 0.2830(10) 0.451(3) 0.6192(14) 0.080(6) Uani 0.147(3) 1 d D U P A 2
O2A O 0.3425(14) 0.443(3) 0.7272(9) 0.082(5) Uani 0.147(3) 1 d D U P A 2
O3A O 0.3773(8) 0.4987(17) 0.6519(10) 0.106(5) Uani 0.147(3) 1 d D U P A 2
C42A C 0.3629(9) 0.3176(13) 0.6633(8) 0.099(3) Uani 0.147(3) 1 d D U P A 2

loop_
_atom_site_aniso_label
_atom_site_aniso_U_11
_atom_site_aniso_U_22
_atom_site_aniso_U_33
_atom_site_aniso_U_23
_atom_site_aniso_U_13
_atom_site_aniso_U_12
P1 0.0359(3) 0.0494(4) 0.0486(3) -0.0010(3) 0.0168(2) 0.0004(3)
P2 0.0451(3) 0.0499(4) 0.0563(4) 0.0029(3) 0.0157(3) -0.0031(3)
N004 0.0414(11) 0.0603(14) 0.0659(14) -0.0037(11) 0.0182(10) 0.0045(10)
C1 0.0433(13) 0.0602(16) 0.0684(17) 0.0072(13) 0.0157(12) 0.0077(12)
C2 0.0416(12) 0.0577(15) 0.0562(14) 0.0016(12) 0.0166(11) 0.0018(11)
C3 0.0326(10) 0.0498(14) 0.0504(13) -0.0054(11) 0.0127(9) -0.0037(10)
C4 0.0357(11) 0.0528(14) 0.0508(13) -0.0016(11) 0.0123(10) 0.0021(10)
C5 0.0337(11) 0.0543(15) 0.0578(15) -0.0093(12) 0.0135(10) -0.0028(11)
C6 0.0362(12) 0.0699(18) 0.0576(15) -0.0160(13) 0.0154(11) -0.0034(12)
C7 0.0516(15) 0.083(2) 0.0620(17) -0.0080(15) 0.0234(13) 0.0006(14)
C8 0.0546(16) 0.112(3) 0.0640(18) -0.0055(17) 0.0257(14) -0.0032(17)
C9 0.0608(18) 0.134(3) 0.0627(19) -0.019(2) 0.0302(15) 0.001(2)
C10 0.0631(18) 0.108(3) 0.082(2) -0.036(2) 0.0322(17) 0.0011(19)
C11 0.0524(15) 0.081(2) 0.0735(19) -0.0151(15) 0.0265(14) 0.0044(14)
C12 0.0337(10) 0.0493(14) 0.0483(12) 0.0013(11) 0.0156(9) 0.0003(10)
C13 0.0399(11) 0.0513(14) 0.0516(14) 0.0030(11) 0.0179(10) -0.0020(11)
C14 0.0468(13) 0.0605(17) 0.0591(15) 0.0037(13) 0.0113(12) -0.0032(12)
C15 0.0523(14) 0.075(2) 0.0591(16) 0.0169(15) 0.0049(12) -0.0001(15)
C16 0.0577(15) 0.0580(17) 0.0690(18) 0.0180(14) 0.0149(14) 0.0058(14)
C17 0.0472(13) 0.0487(15) 0.0613(15) 0.0012(12) 0.0199(12) 0.0010(11)
C18 0.0388(11) 0.0541(15) 0.0539(14) -0.0030(11) 0.0172(11) 0.0004(10)
C19 0.0722(18) 0.0673(19) 0.082(2) -0.0171(15) 0.0434(16) -0.0106(15)
C20 0.106(3) 0.067(2) 0.093(2) -0.0266(17) 0.054(2) -0.0153(19)
C21 0.078(2) 0.066(2) 0.095(2) -0.0201(17) 0.0319(19) -0.0230(16)
C22 0.0619(17) 0.0663(19) 0.097(2) -0.0088(17) 0.0366(17) -0.0161(15)
C23 0.0541(14) 0.0571(16) 0.0667(16) -0.0033(13) 0.0301(13) -0.0029(12)
C24 0.0493(13) 0.0479(14) 0.0545(15) -0.0026(11) 0.0233(12) -0.0018(11)
C25 0.0564(14) 0.0627(16) 0.0625(16) -0.0101(13) 0.0328(13) -0.0066(13)
C26 0.086(2) 0.074(2) 0.087(2) -0.0145(17) 0.058(2) -0.0185(16)
C27 0.123(3) 0.071(2) 0.088(3) -0.0011(17) 0.074(2) -0.010(2)
C28 0.119(3) 0.073(2) 0.0574(18) 0.0038(15) 0.0430(19) 0.0113(19)
C29 0.0689(17) 0.0671(18) 0.0598(17) -0.0021(14) 0.0265(15) 0.0027(14)
C30 0.0420(12) 0.0541(16) 0.0680(17) -0.0088(13) 0.0160(12) -0.0067(12)
C31 0.0621(17) 0.093(2) 0.0691(19) -0.0083(17) 0.0244(15) -0.0014(16)
C32 0.089(3) 0.129(4) 0.091(3) -0.029(2) 0.046(2) -0.007(2)
C33 0.083(3) 0.107(3) 0.141(4) -0.042(3) 0.058(3) -0.011(2)
C34 0.089(3) 0.066(2) 0.172(4) -0.008(2) 0.060(3) 0.0076(19)
C35 0.077(2) 0.0593(19) 0.120(3) 0.0069(18) 0.048(2) 0.0032(17)
C36 0.0484(13) 0.0478(14) 0.0616(15) 0.0065(12) 0.0197(12) -0.0064(11)
C37 0.0558(15) 0.0578(17) 0.0783(19) -0.0040(15) 0.0237(14) -0.0076(13)
C38 0.0584(16) 0.068(2) 0.088(2) -0.0096(16) 0.0125(16) -0.0129(15)
C39 0.0503(15) 0.066(2) 0.103(2) 0.0083(18) 0.0250(16) -0.0095(14)
C40 0.0681(19) 0.085(2) 0.111(3) -0.007(2) 0.0524(19) -0.0177(17)
C41 0.0725(19) 0.078(2) 0.084(2) -0.0129(16) 0.0406(17) -0.0234(16)
S1 0.0541(5) 0.0821(9) 0.0722(6) 0.0030(5) 0.0333(4) 0.0012(5)
F1 0.127(3) 0.163(3) 0.175(4) -0.032(3) 0.098(3) -0.063(3)
F2 0.0868(18) 0.146(3) 0.0925(18) -0.0065(16) 0.0550(16) 0.0228(17)
F3 0.0679(16) 0.223(4) 0.089(2) 0.022(2) 0.0220(14) 0.028(2)
O1 0.111(3) 0.099(3) 0.156(4) -0.015(3) 0.069(3) -0.034(2)
O2 0.093(3) 0.113(3) 0.093(2) -0.016(2) 0.061(2) 0.002(3)
O3 0.083(2) 0.192(6) 0.085(2) 0.038(3) 0.0381(19) 0.063(3)
C42 0.064(2) 0.091(2) 0.070(2) -0.0035(19) 0.0380(17) -0.0053(19)
S1A 0.089(3) 0.112(4) 0.108(4) -0.006(3) 0.045(3) -0.012(3)
F1A 0.090(7) 0.113(8) 0.086(7) -0.003(6) 0.020(6) 0.038(6)
F2A 0.105(8) 0.104(9) 0.090(8) -0.016(7) 0.055(7) 0.019(7)
F3A 0.112(9) 0.097(8) 0.116(8) 0.024(7) 0.036(8) -0.007(8)
O1A 0.074(9) 0.082(9) 0.084(9) 0.018(7) 0.031(8) 0.036(8)
O2A 0.088(10) 0.110(9) 0.069(8) -0.036(7) 0.055(6) -0.022(9)
O3A 0.116(10) 0.092(8) 0.110(9) 0.047(7) 0.045(8) -0.024(9)
C42A 0.087(5) 0.113(5) 0.097(5) -0.005(5) 0.038(4) 0.005(5)

loop_
_atom_type_symbol
_atom_type_description
_atom_type_scat_dispersion_real
_atom_type_scat_dispersion_imag
_atom_type_scat_source
C C 0.0033 0.0016 'International Tables Vol C Tables 4.2.6.8 and 6.1.1.4'
H H 0.0000 0.0000 'International Tables Vol C Tables 4.2.6.8 and 6.1.1.4'
F F 0.0171 0.0103 'International Tables Vol C Tables 4.2.6.8 and 6.1.1.4'
N N 0.0061 0.0033 'International Tables Vol C Tables 4.2.6.8 and 6.1.1.4'
O O 0.0106 0.0060 'International Tables Vol C Tables 4.2.6.8 and 6.1.1.4'
P P 0.1023 0.0942 'International Tables Vol C Tables 4.2.6.8 and 6.1.1.4'
S S 0.1246 0.1234 'International Tables Vol C Tables 4.2.6.8 and 6.1.1.4'

loop_
_exptl_crystal_face_index_h
_exptl_crystal_face_index_k
_exptl_crystal_face_index_l
_exptl_crystal_face_perp_dist
0 0 1 0.0376
0 0 -1 0.0376
-1 1 1 0.1425
1 -1 -1 0.1425
2 2 -1 0.1093
-2 -2 1 0.1093
-3 0 2 0.1161

loop_
_geom_angle_atom_site_label_1
_geom_angle_atom_site_label_2
_geom_angle_atom_site_label_3
_geom_angle
_geom_angle_site_symmetry_1
_geom_angle_site_symmetry_3
_geom_angle_publ_flag
C12 P1 C3 106.52(10) . . ?
C18 P1 C3 108.72(10) . . ?
C18 P1 C12 111.18(11) . . ?
C24 P1 C3 113.02(11) . . ?
C24 P1 C12 110.87(11) . . ?
C24 P1 C18 106.56(11) . . ?
C30 P2 C13 104.19(11) . . ?
C30 P2 C36 102.81(11) . . ?
C36 P2 C13 100.26(11) . . ?
C1 N004 C5 118.1(2) . . ?
N004 C1 H1 117.9 . . ?
N004 C1 C2 124.2(2) . . ?
C2 C1 H1 117.9 . . ?
C1 C2 H2 121.2 . . ?
C3 C2 C1 117.7(2) . . ?
C3 C2 H2 121.2 . . ?
C2 C3 P1 122.77(17) . . ?
C2 C3 C4 119.1(2) . . ?
C4 C3 P1 118.16(18) . . ?
C3 C4 H4 120.4 . . ?
C3 C4 C5 119.2(2) . . ?
C5 C4 H4 120.4 . . ?
N004 C5 C4 121.7(2) . . ?
N004 C5 C6 116.5(2) . . ?
C4 C5 C6 121.8(2) . . ?
C7 C6 C5 122.2(2) . . ?
C7 C6 C11 118.5(2) . . ?
C11 C6 C5 119.3(3) . . ?
C6 C7 H7 119.5 . . ?
C6 C7 C8 121.0(3) . . ?
C8 C7 H7 119.5 . . ?
C7 C8 H8 120.1 . . ?
C9 C8 C7 119.8(3) . . ?
C9 C8 H8 120.1 . . ?
C8 C9 H9 120.1 . . ?
C8 C9 C10 119.7(3) . . ?
C10 C9 H9 120.1 . . ?
C9 C10 H10 119.6 . . ?
C11 C10 C9 120.9(3) . . ?
C11 C10 H10 119.6 . . ?
C6 C11 H11 120.0 . . ?
C10 C11 C6 120.1(3) . . ?
C10 C11 H11 120.0 . . ?
C13 C12 P1 121.50(17) . . ?
C17 C12 P1 118.03(18) . . ?
C17 C12 C13 120.5(2) . . ?
C12 C13 P2 120.65(17) . . ?
C14 C13 P2 121.96(19) . . ?
C14 C13 C12 117.2(2) . . ?
C13 C14 H14 119.3 . . ?
C15 C14 C13 121.4(2) . . ?
C15 C14 H14 119.3 . . ?
C14 C15 H15 119.7 . . ?
C16 C15 C14 120.6(2) . . ?
C16 C15 H15 119.7 . . ?
C15 C16 H16 120.2 . . ?
C15 C16 C17 119.7(2) . . ?
C17 C16 H16 120.2 . . ?
C12 C17 C16 120.6(2) . . ?
C12 C17 H17 119.7 . . ?
C16 C17 H17 119.7 . . ?
C19 C18 P1 120.32(18) . . ?
C19 C18 C23 118.1(2) . . ?
C23 C18 P1 121.55(18) . . ?
C18 C19 H19 119.7 . . ?
C20 C19 C18 120.7(2) . . ?
C20 C19 H19 119.7 . . ?
C19 C20 H20 120.0 . . ?
C19 C20 C21 120.0(3) . . ?
C21 C20 H20 120.0 . . ?
C20 C21 H21 119.9 . . ?
C22 C21 C20 120.2(3) . . ?
C22 C21 H21 119.9 . . ?
C21 C22 H22 120.0 . . ?
C21 C22 C23 119.9(3) . . ?
C23 C22 H22 120.0 . . ?
C18 C23 H23 119.5 . . ?
C22 C23 C18 121.1(2) . . ?
C22 C23 H23 119.5 . . ?
C25 C24 P1 119.9(2) . . ?
C29 C24 P1 120.31(19) . . ?
C29 C24 C25 119.7(2) . . ?
C24 C25 H25 120.2 . . ?
C26 C25 C24 119.6(3) . . ?
C26 C25 H25 120.2 . . ?
C25 C26 H26 119.5 . . ?
C27 C26 C25 121.0(3) . . ?
C27 C26 H26 119.5 . . ?
C26 C27 H27 119.9 . . ?
C26 C27 C28 120.2(3) . . ?
C28 C27 H27 119.9 . . ?
C27 C28 H28 120.1 . . ?
C29 C28 C27 119.9(3) . . ?
C29 C28 H28 120.1 . . ?
C24 C29 H29 120.2 . . ?
C28 C29 C24 119.7(3) . . ?
C28 C29 H29 120.2 . . ?
C31 C30 P2 125.5(2) . . ?
C35 C30 P2 115.6(2) . . ?
C35 C30 C31 118.8(3) . . ?
C30 C31 H31 120.4 . . ?
C32 C31 C30 119.3(3) . . ?
C32 C31 H31 120.4 . . ?
C31 C32 H32 119.2 . . ?
C33 C32 C31 121.7(4) . . ?
C33 C32 H32 119.2 . . ?
C32 C33 H33 120.3 . . ?
C32 C33 C34 119.5(3) . . ?
C34 C33 H33 120.3 . . ?
C33 C34 H34 120.0 . . ?
C33 C34 C35 119.9(4) . . ?
C35 C34 H34 120.0 . . ?
C30 C35 C34 120.8(3) . . ?
C30 C35 H35 119.6 . . ?
C34 C35 H35 119.6 . . ?
C37 C36 P2 124.78(19) . . ?
C37 C36 C41 118.0(2) . . ?
C41 C36 P2 117.3(2) . . ?
C36 C37 H37 119.7 . . ?
C36 C37 C38 120.6(3) . . ?
C38 C37 H37 119.7 . . ?
C37 C38 H38 120.0 . . ?
C39 C38 C37 120.0(3) . . ?
C39 C38 H38 120.0 . . ?
C38 C39 H39 120.0 . . ?
C40 C39 C38 120.1(3) . . ?
C40 C39 H39 120.0 . . ?
C39 C40 H40 120.2 . . ?
C39 C40 C41 119.7(3) . . ?
C41 C40 H40 120.2 . . ?
C36 C41 C40 121.7(3) . . ?
C36 C41 H41 119.1 . . ?
C40 C41 H41 119.1 . . ?
O1 S1 O2 114.2(4) . . ?
O1 S1 C42 104.1(2) . . ?
O2 S1 C42 105.0(3) . . ?
O3 S1 O1 112.7(4) . . ?
O3 S1 O2 116.7(4) . . ?
O3 S1 C42 102.2(3) . . ?
F1 C42 S1 110.0(3) . . ?
F2 C42 S1 115.0(3) . . ?
F2 C42 F1 105.0(3) . . ?
F2 C42 F3 108.6(3) . . ?
F3 C42 S1 114.1(3) . . ?
F3 C42 F1 103.0(4) . . ?
O1A S1A O2A 118.6(19) . . ?
O1A S1A O3A 109.3(19) . . ?
O1A S1A C42A 107.2(15) . . ?
O2A S1A C42A 99.8(17) . . ?
O3A S1A O2A 119.4(17) . . ?
O3A S1A C42A 99.1(12) . . ?
F1A C42A S1A 119.2(14) . . ?
F2A C42A S1A 111.7(12) . . ?
F2A C42A F1A 103.9(15) . . ?
F2A C42A F3A 122(2) . . ?
F3A C42A S1A 107.3(15) . . ?
F3A C42A F1A 92.4(16) . . ?

loop_
_geom_bond_atom_site_label_1
_geom_bond_atom_site_label_2
_geom_bond_distance
_geom_bond_site_symmetry_2
_geom_bond_publ_flag
P1 C3 1.814(2) . ?
P1 C12 1.802(2) . ?
P1 C18 1.796(2) . ?
P1 C24 1.792(2) . ?
P2 C13 1.848(2) . ?
P2 C30 1.826(3) . ?
P2 C36 1.844(2) . ?
N004 C1 1.329(3) . ?
N004 C5 1.335(3) . ?
C1 H1 0.9300 . ?
C1 C2 1.380(3) . ?
C2 H2 0.9300 . ?
C2 C3 1.378(3) . ?
C3 C4 1.385(3) . ?
C4 H4 0.9300 . ?
C4 C5 1.392(3) . ?
C5 C6 1.492(3) . ?
C6 C7 1.382(4) . ?
C6 C11 1.399(3) . ?
C7 H7 0.9300 . ?
C7 C8 1.391(4) . ?
C8 H8 0.9300 . ?
C8 C9 1.372(5) . ?
C9 H9 0.9300 . ?
C9 C10 1.379(5) . ?
C10 H10 0.9300 . ?
C10 C11 1.375(4) . ?
C11 H11 0.9300 . ?
C12 C13 1.415(3) . ?
C12 C17 1.384(3) . ?
C13 C14 1.393(3) . ?
C14 H14 0.9300 . ?
C14 C15 1.387(4) . ?
C15 H15 0.9300 . ?
C15 C16 1.360(4) . ?
C16 H16 0.9300 . ?
C16 C17 1.388(4) . ?
C17 H17 0.9300 . ?
C18 C19 1.389(3) . ?
C18 C23 1.388(3) . ?
C19 H19 0.9300 . ?
C19 C20 1.374(4) . ?
C20 H20 0.9300 . ?
C20 C21 1.377(4) . ?
C21 H21 0.9300 . ?
C21 C22 1.366(4) . ?
C22 H22 0.9300 . ?
C22 C23 1.373(4) . ?
C23 H23 0.9300 . ?
C24 C25 1.391(3) . ?
C24 C29 1.383(4) . ?
C25 H25 0.9300 . ?
C25 C26 1.371(3) . ?
C26 H26 0.9300 . ?
C26 C27 1.355(5) . ?
C27 H27 0.9300 . ?
C27 C28 1.384(5) . ?
C28 H28 0.9300 . ?
C28 C29 1.382(4) . ?
C29 H29 0.9300 . ?
C30 C31 1.389(4) . ?
C30 C35 1.381(4) . ?
C31 H31 0.9300 . ?
C31 C32 1.384(4) . ?
C32 H32 0.9300 . ?
C32 C33 1.360(6) . ?
C33 H33 0.9300 . ?
C33 C34 1.369(5) . ?
C34 H34 0.9300 . ?
C34 C35 1.387(4) . ?
C35 H35 0.9300 . ?
C36 C37 1.367(4) . ?
C36 C41 1.377(4) . ?
C37 H37 0.9300 . ?
C37 C38 1.393(4) . ?
C38 H38 0.9300 . ?
C38 C39 1.367(4) . ?
C39 H39 0.9300 . ?
C39 C40 1.355(4) . ?
C40 H40 0.9300 . ?
C40 C41 1.378(4) . ?
C41 H41 0.9300 . ?
S1 O1 1.417(5) . ?
S1 O2 1.430(5) . ?
S1 O3 1.413(6) . ?
S1 C42 1.781(3) . ?
F1 C42 1.353(5) . ?
F2 C42 1.297(4) . ?
F3 C42 1.301(4) . ?
S1A O1A 1.396(17) . ?
S1A O2A 1.421(15) . ?
S1A O3A 1.406(15) . ?
S1A C42A 1.773(15) . ?
F1A C42A 1.354(17) . ?
F2A C42A 1.298(15) . ?
F3A C42A 1.310(17) . ?

loop_
_geom_torsion_atom_site_label_1
_geom_torsion_atom_site_label_2
_geom_torsion_atom_site_label_3
_geom_torsion_atom_site_label_4
_geom_torsion
_geom_torsion_site_symmetry_1
_geom_torsion_site_symmetry_2
_geom_torsion_site_symmetry_3
_geom_torsion_site_symmetry_4
_geom_torsion_publ_flag
P1 C3 C4 C5 -178.79(18) . . . . ?
P1 C12 C13 P2 -4.4(2) . . . . ?
P1 C12 C13 C14 -179.70(17) . . . . ?
P1 C12 C17 C16 -179.46(18) . . . . ?
P1 C18 C19 C20 -175.8(3) . . . . ?
P1 C18 C23 C22 176.9(2) . . . . ?
P1 C24 C25 C26 178.99(19) . . . . ?
P1 C24 C29 C28 -178.4(2) . . . . ?
P2 C13 C14 C15 -177.28(19) . . . . ?
P2 C30 C31 C32 -178.4(2) . . . . ?
P2 C30 C35 C34 179.8(3) . . . . ?
P2 C36 C37 C38 178.2(2) . . . . ?
P2 C36 C41 C40 -177.1(3) . . . . ?
N004 C1 C2 C3 -0.5(4) . . . . ?
N004 C5 C6 C7 159.1(2) . . . . ?
N004 C5 C6 C11 -20.3(3) . . . . ?
C1 N004 C5 C4 0.4(3) . . . . ?
C1 N004 C5 C6 179.9(2) . . . . ?
C1 C2 C3 P1 179.69(18) . . . . ?
C1 C2 C3 C4 -0.5(3) . . . . ?
C2 C3 C4 C5 1.4(3) . . . . ?
C3 P1 C12 C13 -55.72(19) . . . . ?
C3 P1 C12 C17 123.10(18) . . . . ?
C3 P1 C18 C19 139.3(2) . . . . ?
C3 P1 C18 C23 -38.6(2) . . . . ?
C3 P1 C24 C25 124.3(2) . . . . ?
C3 P1 C24 C29 -59.9(2) . . . . ?
C3 C4 C5 N004 -1.4(3) . . . . ?
C3 C4 C5 C6 179.1(2) . . . . ?
C4 C5 C6 C7 -21.4(3) . . . . ?
C4 C5 C6 C11 159.2(2) . . . . ?
C5 N004 C1 C2 0.5(4) . . . . ?
C5 C6 C7 C8 -179.3(2) . . . . ?
C5 C6 C11 C10 179.7(2) . . . . ?
C6 C7 C8 C9 -0.5(4) . . . . ?
C7 C6 C11 C10 0.3(4) . . . . ?
C7 C8 C9 C10 0.5(5) . . . . ?
C8 C9 C10 C11 0.0(5) . . . . ?
C9 C10 C11 C6 -0.4(4) . . . . ?
C11 C6 C7 C8 0.1(4) . . . . ?
C12 P1 C3 C2 135.8(2) . . . . ?
C12 P1 C3 C4 -44.1(2) . . . . ?
C12 P1 C18 C19 -103.7(2) . . . . ?
C12 P1 C18 C23 78.4(2) . . . . ?
C12 P1 C24 C25 4.8(2) . . . . ?
C12 P1 C24 C29 -179.38(19) . . . . ?
C12 C13 C14 C15 -2.1(3) . . . . ?
C13 P2 C30 C31 11.5(3) . . . . ?
C13 P2 C30 C35 -165.4(2) . . . . ?
C13 P2 C36 C37 -101.0(2) . . . . ?
C13 P2 C36 C41 78.8(2) . . . . ?
C13 C12 C17 C16 -0.6(3) . . . . ?
C13 C14 C15 C16 1.7(4) . . . . ?
C14 C15 C16 C17 -0.8(4) . . . . ?
C15 C16 C17 C12 0.2(4) . . . . ?
C17 C12 C13 P2 176.79(16) . . . . ?
C17 C12 C13 C14 1.5(3) . . . . ?
C18 P1 C3 C2 -104.3(2) . . . . ?
C18 P1 C3 C4 75.83(19) . . . . ?
C18 P1 C12 C13 -174.02(16) . . . . ?
C18 P1 C12 C17 4.8(2) . . . . ?
C18 P1 C24 C25 -116.3(2) . . . . ?
C18 P1 C24 C29 59.5(2) . . . . ?
C18 C19 C20 C21 -1.7(5) . . . . ?
C19 C18 C23 C22 -1.1(4) . . . . ?
C19 C20 C21 C22 0.0(5) . . . . ?
C20 C21 C22 C23 1.2(5) . . . . ?
C21 C22 C23 C18 -0.6(4) . . . . ?
C23 C18 C19 C20 2.2(4) . . . . ?
C24 P1 C3 C2 13.8(2) . . . . ?
C24 P1 C3 C4 -166.07(17) . . . . ?
C24 P1 C12 C13 67.63(19) . . . . ?
C24 P1 C12 C17 -113.55(18) . . . . ?
C24 P1 C18 C19 17.2(3) . . . . ?
C24 P1 C18 C23 -160.7(2) . . . . ?
C24 C25 C26 C27 -1.7(4) . . . . ?
C25 C24 C29 C28 -2.6(4) . . . . ?
C25 C26 C27 C28 -0.2(5) . . . . ?
C26 C27 C28 C29 0.8(5) . . . . ?
C27 C28 C29 C24 0.6(4) . . . . ?
C29 C24 C25 C26 3.1(4) . . . . ?
C30 P2 C13 C12 107.52(18) . . . . ?
C30 P2 C13 C14 -77.4(2) . . . . ?
C30 P2 C36 C37 6.3(3) . . . . ?
C30 P2 C36 C41 -174.0(2) . . . . ?
C30 C31 C32 C33 -0.6(5) . . . . ?
C31 C30 C35 C34 2.7(4) . . . . ?
C31 C32 C33 C34 1.6(6) . . . . ?
C32 C33 C34 C35 -0.5(6) . . . . ?
C33 C34 C35 C30 -1.6(5) . . . . ?
C35 C30 C31 C32 -1.6(4) . . . . ?
C36 P2 C13 C12 -146.33(18) . . . . ?
C36 P2 C13 C14 28.7(2) . . . . ?
C36 P2 C30 C31 -92.8(2) . . . . ?
C36 P2 C30 C35 90.4(2) . . . . ?
C36 C37 C38 C39 0.2(5) . . . . ?
C37 C36 C41 C40 2.7(4) . . . . ?
C37 C38 C39 C40 0.2(5) . . . . ?
C38 C39 C40 C41 0.8(5) . . . . ?
C39 C40 C41 C36 -2.3(5) . . . . ?
C41 C36 C37 C38 -1.6(4) . . . . ?
O1 S1 C42 F1 -177.5(4) . . . . ?
O1 S1 C42 F2 64.2(4) . . . . ?
O1 S1 C42 F3 -62.3(4) . . . . ?
O2 S1 C42 F1 -57.2(4) . . . . ?
O2 S1 C42 F2 -175.5(4) . . . . ?
O2 S1 C42 F3 58.0(5) . . . . ?
O3 S1 C42 F1 65.0(4) . . . . ?
O3 S1 C42 F2 -53.3(5) . . . . ?
O3 S1 C42 F3 -179.8(4) . . . . ?
O1A S1A C42A F1A -177(2) . . . . ?
O1A S1A C42A F2A 62(2) . . . . ?
O1A S1A C42A F3A -74(2) . . . . ?
O2A S1A C42A F1A -53(2) . . . . ?
O2A S1A C42A F2A -174(2) . . . . ?
O2A S1A C42A F3A 50(2) . . . . ?
O3A S1A C42A F1A 69.3(18) . . . . ?
O3A S1A C42A F2A -52.0(19) . . . . ?
O3A S1A C42A F3A 172.3(18) . . . . ?

loop_
_exptl_oxdiff_crystal_face_indexfrac_h
_exptl_oxdiff_crystal_face_indexfrac_k
_exptl_oxdiff_crystal_face_indexfrac_l
_exptl_oxdiff_crystal_face_x
_exptl_oxdiff_crystal_face_y
_exptl_oxdiff_crystal_face_z
-0.0011 -0.0007 0.9993 0.0295 -0.0055 0.0115
0.0011 0.0007 -0.9993 -0.0295 0.0055 -0.0115
-0.9992 0.9984 0.9994 0.0251 0.0562 0.0172
0.9992 -0.9984 -0.9994 -0.0251 -0.0562 -0.0172
1.9984 2.0004 -1.0004 0.0392 0.0818 -0.0816
-1.9984 -2.0004 1.0004 -0.0392 -0.0818 0.0816
-2.9974 -0.0025 1.9996 0.0008 0.0243 0.0842
